data_1573927
loop_
_publ_author_name
'Fu, Hong'
'Wang, Zuo-Shuai'
'Li, Si-Jia'
'Zhu, Lin-Yuan'
'Wang, Xiao-Jian'
'Wang, Hong-Chen'
'Han, Bing'

_publ_section_title
;
 Photocatalytic 1,3-difluoroalkylcarboxylation of alkenes by triple
 kinetic-controlled radical self-ordering.
;
_journal_issue 14
_journal_name_full 'Chemical science'
_journal_page_first 5849
_journal_page_last 5856
_journal_paper_doi 10.1039/d4sc08607d
_journal_volume 16
_journal_year 2025
_chemical_formula_moiety 'C20 H21 F2 N O3'
_chemical_formula_sum 'C20 H21 F2 N O3'
_chemical_formula_weight 361.38
_space_group_crystal_system monoclinic
_space_group_IT_number 14
_space_group_name_Hall '-P 2ybc'
_space_group_name_H-M_alt 'P 1 21/c 1'
_atom_sites_solution_hydrogens mixed
_atom_sites_solution_primary dual
_audit_creation_date 2024-08-31
_audit_creation_method
;
Olex2 1.5-ac5-024
(compiled 2022.04.12 svn.rca3783a0 for Rigaku Oxford Diffraction, GUI svn.r6498)
;
_audit_update_record
;
2024-09-02 deposited with the CCDC.	2025-02-19 downloaded from the CCDC.
;
_cell_angle_alpha 90
_cell_angle_beta 115.8088(17)
_cell_angle_gamma 90
_cell_formula_units_Z 4
_cell_length_a 10.45569(15)
_cell_length_b 18.57018(19)
_cell_length_c 10.44754(14)
_cell_measurement_reflns_used 18609
_cell_measurement_temperature 280(1)
_cell_measurement_theta_max 76.3460
_cell_measurement_theta_min 2.3250
_cell_volume 1826.19(5)
_computing_cell_refinement 'CrysAlisPro 1.171.42.93a (Rigaku OD, 2023)'
_computing_data_collection 'CrysAlisPro 1.171.42.93a (Rigaku OD, 2023)'
_computing_data_reduction 'CrysAlisPro 1.171.42.93a (Rigaku OD, 2023)'
_computing_molecular_graphics 'Olex2 1.5-ac5-024 (Dolomanov et al., 2009)'
_computing_publication_material 'Olex2 1.5-ac5-024 (Dolomanov et al., 2009)'
_computing_structure_refinement 'SHELXL 2018/3 (Sheldrick, 2015)'
_computing_structure_solution 'SHELXT  (Sheldrick, 2015)'
_diffrn_ambient_environment air
_diffrn_ambient_temperature 280(1)
_diffrn_detector 'Hybrid Pixel Array Detector'
_diffrn_detector_area_resol_mean 10.0000
_diffrn_detector_type HyPix
_diffrn_measured_fraction_theta_full 0.995
_diffrn_measured_fraction_theta_max 0.978
_diffrn_measurement_details
;
List of Runs (angles in degrees, time in seconds):

  # Type    Start    End  Width  t~exp~   \w     \q     \k     \f   Frames
#--------------------------------------------------------------------------
  1  \w     32.00  65.00   0.50    0.05    --  104.75 -61.00-180.00   66
  2  \w     46.00  71.00   0.50    0.05    --  104.75 -61.00 -60.00   50
  3  \w     41.00 106.00   0.50    0.05    --  104.75-108.00  35.00  130
  4  \w     77.00 102.00   0.50    0.05    --  104.75-100.00 126.00   50
  5  \w    -23.00  25.00   0.50    0.05    --   46.68 -19.00 120.00   96
  6  \w   -118.00 -36.00   0.50    0.05    --  -46.68 -29.00-120.00  164
  7  \w    -67.00 -42.00   0.50    0.05    -- -102.00  61.00  30.00   50
  8  \w    -71.00 -45.00   0.50    0.05    -- -102.00 125.00  90.00   52
  9  \w    -24.00   4.00   0.50    0.05    --  -46.68  19.00-150.00   56
 10  \w    -69.00 -30.00   0.50    0.05    -- -102.00  61.00-120.00   78
 11  \w   -106.00 -40.00   0.50    0.05    -- -102.00 100.00-128.00  132
 12  \w   -170.00 -92.00   0.50    0.05    -- -102.00 -29.00-120.00  156
 13  \w     36.00  61.00   0.50    0.05    --  104.75-108.00  35.00   50
 14  \w   -119.00 -34.00   0.50    0.05    --  -46.68 -37.00 -30.00  170
 15  \w     45.00  79.00   0.50    0.05    --   46.68-108.00  35.00   68
 16  \w     -8.00  43.00   0.50    0.05    --   46.68 -37.00 150.00  102
 17  \w    -27.00  28.00   0.50    0.05    --   46.68 -19.00-180.00  110
 18  \w     15.00  53.00   0.50    0.05    --   46.68 -57.00  90.00   76
 19  \w    -26.00  28.00   0.50    0.05    --   46.68 -37.00  60.00  108
 20  \w    -25.00  13.00   0.50    0.05    --   46.68 -57.00  90.00   76
 21  \w   -125.00 -80.00   0.50    0.05    -- -102.00 143.00-164.64   90
 22  \w   -132.00-106.00   0.50    0.05    -- -102.00 -30.00  30.00   52
 23  \w    -94.00 -32.00   0.50    0.05    -- -102.00 125.00 150.00  124
 24  \w    -68.00 -42.00   0.50    0.05    -- -102.00  61.00  90.00   52
 25  \w    -81.00 -40.00   0.50    0.05    -- -102.00  77.00-180.00   82
 26  \w    -64.00 -39.00   0.50    0.05    -- -102.00  61.00 120.00   50
 27  \w   -106.00 -80.00   0.50    0.05    -- -102.00 108.00 132.00   52
 28  \w    -54.00 -29.00   0.50    0.05    -- -102.00 143.00-164.64   50
 29  \w   -175.00-111.00   0.50    0.05    -- -102.00 -30.00 -60.00  128
 30  \w     34.00  60.00   0.50    0.05    --  104.75 -94.00-180.00   52
 31  \w     93.00 177.00   0.50    0.05    --  104.75  30.00   0.00  168
 32  \w     39.00  72.00   0.50    0.05    --  104.75 -61.00 -90.00   66
 33  \w     92.00 175.00   0.50    0.05    --  104.75  45.00  60.00  166
 34  \w    102.00 178.00   0.50    0.05    --  104.75  30.00 150.00  152
 35  \w     65.00 111.00   0.50    0.05    --  104.75-125.00   0.00   92
 36  \w     40.00  75.00   0.50    0.05    --  104.75 -94.00  90.00   70
 37  \w     33.00  65.00   0.50    0.05    --  104.75 -77.00 -90.00   64
 38  \w    143.00 169.00   0.50    0.05    --  104.75  61.00 -30.00   52
 39  \w    107.00 133.00   0.50    0.05    --  104.75  61.00 -30.00   52
 40  \w     69.00 111.00   0.50    0.05    --  104.75-125.00 -30.00   84
 41  \w     38.00  71.00   0.50    0.05    --  104.75 -94.00-120.00   66
 42  \w     38.00 106.00   0.50    0.05    --  104.75 -94.00  30.00  136
 43  \w     38.00 111.00   0.50    0.05    --  104.75-125.00 150.00  146
 44  \w     39.00  64.00   0.50    0.05    --  104.75 -61.00  30.00   50
 45  \w    115.00 159.00   0.50    0.05    --  104.75  45.00 120.00   88
 46  \w     82.00 107.00   0.50    0.05    --  104.75-108.00  35.00   50
;
_diffrn_measurement_device 'four-circle diffractometer'
_diffrn_measurement_device_type 'XtaLAB Synergy R, DW system, HyPix'
_diffrn_measurement_method '\w scans'
_diffrn_orient_matrix_type 'CrysAlisPro convention (1999,Acta A55,543-557)'
_diffrn_orient_matrix_UB_11 -0.1570851000
_diffrn_orient_matrix_UB_12 0.0089022000
_diffrn_orient_matrix_UB_13 -0.1065971000
_diffrn_orient_matrix_UB_21 0.0263213000
_diffrn_orient_matrix_UB_22 0.0802673000
_diffrn_orient_matrix_UB_23 -0.0171677000
_diffrn_orient_matrix_UB_31 0.0375773000
_diffrn_orient_matrix_UB_32 -0.0189431000
_diffrn_orient_matrix_UB_33 -0.1231873000
_diffrn_radiation_monochromator mirror
_diffrn_radiation_probe x-ray
_diffrn_radiation_type 'Cu K\a'
_diffrn_radiation_wavelength 1.54184
_diffrn_reflns_av_R_equivalents 0.0205
_diffrn_reflns_av_unetI/netI 0.0102
_diffrn_reflns_Laue_measured_fraction_full 0.995
_diffrn_reflns_Laue_measured_fraction_max 0.978
_diffrn_reflns_limit_h_max 13
_diffrn_reflns_limit_h_min -11
_diffrn_reflns_limit_k_max 23
_diffrn_reflns_limit_k_min -23
_diffrn_reflns_limit_l_max 11
_diffrn_reflns_limit_l_min -13
_diffrn_reflns_number 25143
_diffrn_reflns_point_group_measured_fraction_full 0.995
_diffrn_reflns_point_group_measured_fraction_max 0.978
_diffrn_reflns_theta_full 67.684
_diffrn_reflns_theta_max 76.319
_diffrn_reflns_theta_min 4.698
_diffrn_source 'Rotating-anode X-ray tube'
_diffrn_source_type 'Rigaku (Cu) X-ray Source'
_exptl_absorpt_coefficient_mu 0.853
_exptl_absorpt_correction_T_max 1.00000
_exptl_absorpt_correction_T_min 0.82206
_exptl_absorpt_correction_type multi-scan
_exptl_absorpt_process_details
;
CrysAlisPro 1.171.42.93a (Rigaku Oxford Diffraction, 2023)
Empirical absorption correction using spherical harmonics,
implemented in SCALE3 ABSPACK scaling algorithm.
;
_exptl_crystal_colour 'clear light colourless'
_exptl_crystal_colour_lustre clear
_exptl_crystal_colour_modifier light
_exptl_crystal_colour_primary colourless
_exptl_crystal_density_diffrn 1.314
_exptl_crystal_description block
_exptl_crystal_F_000 760
_exptl_crystal_size_max 0.18
_exptl_crystal_size_mid 0.15
_exptl_crystal_size_min 0.12
_refine_diff_density_max 0.136
_refine_diff_density_min -0.150
_refine_diff_density_rms 0.027
_refine_ls_extinction_method none
_refine_ls_goodness_of_fit_ref 1.047
_refine_ls_hydrogen_treatment mixed
_refine_ls_matrix_type full
_refine_ls_number_parameters 241
_refine_ls_number_reflns 3741
_refine_ls_number_restraints 0
_refine_ls_restrained_S_all 1.047
_refine_ls_R_factor_all 0.0394
_refine_ls_R_factor_gt 0.0374
_refine_ls_shift/su_max 0.000
_refine_ls_shift/su_mean 0.000
_refine_ls_structure_factor_coef Fsqd
_refine_ls_weighting_details 'w=1/[\s^2^(Fo^2^)+(0.0478P)^2^+0.2871P] where P=(Fo^2^+2Fc^2^)/3'
_refine_ls_weighting_scheme calc
_refine_ls_wR_factor_gt 0.0982
_refine_ls_wR_factor_ref 0.0997
_reflns_Friedel_coverage 0.000
_reflns_number_gt 3473
_reflns_number_total 3741
_reflns_threshold_expression 'I > 2\s(I)'
_cod_data_source_file d4sc08607d2.cif
_cod_data_source_block fuhong-hb_0831_auto
_cod_depositor_comments 'Adding full bibliography for 1573927--1573928.cif.'
_cod_database_code 1573927
_shelx_shelxl_version_number 2018/3
_shelx_space_group_comment
;
The symmetry employed for this shelxl refinement is uniquely defined
by the following loop, which should always be used as a source of
symmetry information in preference to the above space-group names.
They are only intended as comments.
;
_olex2_refinement_description
;
1. Fixed Uiso
 At 1.2 times of:
  All C(H) groups, All C(H,H) groups
 At 1.5 times of:
  All C(H,H,H) groups
2.a Ternary CH refined with riding coordinates:
 C6(H6), C10(H10)
2.b Secondary CH2 refined with riding coordinates:
 C3(H3A,H3B)
2.c Aromatic/amide H refined with riding coordinates:
 C2(H2), C7(H7), C9(H9), C11(H11), C12(H12), C13(H13), C15(H15), C16(H16),
 C17(H17), C20(H20)
2.d Idealised Me refined as rotating group:
 C18(H18A,H18B,H18C), C19(H19A,H19B,H19C)
;
_olex2_submission_special_instructions 'No special instructions were received'
_oxdiff_exptl_absorpt_empirical_details
;
Empirical correction (ABSPACK) includes:
- Absorption correction using spherical harmonics
- Frame scaling
;
_oxdiff_exptl_absorpt_empirical_full_max 1.343
_oxdiff_exptl_absorpt_empirical_full_min 0.743

loop_
_space_group_symop_operation_xyz
'x, y, z'
'-x, y+1/2, -z+1/2'
'-x, -y, -z'
'x, -y-1/2, z-1/2'

loop_
_atom_site_label
_atom_site_type_symbol
_atom_site_fract_x
_atom_site_fract_y
_atom_site_fract_z
_atom_site_U_iso_or_equiv
_atom_site_adp_type
_atom_site_occupancy
_atom_site_site_symmetry_order
_atom_site_calc_flag
_atom_site_refinement_flags_posn
_atom_site_refinement_flags_adp
_atom_site_refinement_flags_occupancy
_atom_site_disorder_assembly
_atom_site_disorder_group
F1 F 0.25932(8) 0.83741(4) 0.39996(8) 0.0629(2) Uani 1 1 d . . . . .
F2 F 0.22392(9) 0.87092(4) 0.18732(9) 0.0696(2) Uani 1 1 d . . . . .
O1 O 0.16190(11) 0.73410(5) 0.09285(8) 0.0634(2) Uani 1 1 d . . . . .
O2 O 0.70056(13) 0.68580(8) 0.71020(11) 0.0884(4) Uani 1 1 d . . . . .
O3 O 0.83644(10) 0.66039(6) 0.60183(11) 0.0747(3) Uani 1 1 d . . . . .
N1 N 0.11253(10) 0.72218(5) 0.28471(10) 0.0481(2) Uani 1 1 d . . . . .
H1 H 0.1321(15) 0.7400(8) 0.3664(16) 0.060(4) Uiso 1 1 d . . . . .
C1 C 0.01824(12) 0.66261(6) 0.24485(12) 0.0499(3) Uani 1 1 d . . . . .
C2 C -0.09604(18) 0.56040(9) 0.10142(19) 0.0803(4) Uani 1 1 d . . . . .
H2 H -0.110470 0.530489 0.024937 0.096 Uiso 1 1 calc R U . . .
C3 C 0.66562(14) 0.75035(8) 0.50016(14) 0.0610(3) Uani 1 1 d . . . . .
H3A H 0.695961 0.741799 0.425965 0.073 Uiso 1 1 calc R U . . .
H3B H 0.696766 0.798210 0.538171 0.073 Uiso 1 1 calc R U . . .
C4 C 0.45360(11) 0.67072(6) 0.38107(11) 0.0445(2) Uani 1 1 d . . . . .
C5 C 0.73297(13) 0.69614(8) 0.61550(13) 0.0580(3) Uani 1 1 d . . . . .
C6 C 0.50218(12) 0.74648(6) 0.43608(11) 0.0473(3) Uani 1 1 d . . . . .
H6 H 0.474639 0.755641 0.513063 0.057 Uiso 1 1 calc R U . . .
C7 C 0.37460(16) 0.52956(7) 0.29014(16) 0.0689(4) Uani 1 1 d . . . . .
H7 H 0.348699 0.482400 0.260065 0.083 Uiso 1 1 calc R U . . .
C8 C 0.17704(12) 0.75178(6) 0.21106(11) 0.0478(3) Uani 1 1 d . . . . .
C9 C -0.14576(17) 0.59131(10) 0.29470(18) 0.0815(4) Uani 1 1 d . . . . .
H9 H -0.194017 0.582463 0.349737 0.098 Uiso 1 1 calc R U . . .
C10 C 0.43373(13) 0.80593(6) 0.32260(12) 0.0483(3) Uani 1 1 d . . . . .
H10 H 0.442314 0.791074 0.236664 0.058 Uiso 1 1 calc R U . . .
C11 C -0.00295(16) 0.61795(8) 0.13145(16) 0.0687(4) Uani 1 1 d . . . . .
H11 H 0.044813 0.626448 0.075809 0.082 Uiso 1 1 calc R U . . .
C12 C 0.38932(13) 0.62731(7) 0.44398(12) 0.0533(3) Uani 1 1 d . . . . .
H12 H 0.372126 0.645570 0.517916 0.064 Uiso 1 1 calc R U . . .
C13 C -0.05340(15) 0.64903(8) 0.32669(15) 0.0645(3) Uani 1 1 d . . . . .
H13 H -0.039424 0.678746 0.403310 0.077 Uiso 1 1 calc R U . . .
C14 C 0.27639(13) 0.81527(6) 0.28334(12) 0.0500(3) Uani 1 1 d . . . . .
C15 C 0.43739(18) 0.57179(8) 0.22602(16) 0.0714(4) Uani 1 1 d . . . . .
H15 H 0.453105 0.553298 0.151361 0.086 Uiso 1 1 calc R U . . .
C16 C 0.47757(16) 0.64164(7) 0.27136(14) 0.0602(3) Uani 1 1 d . . . . .
H16 H 0.521225 0.669454 0.227669 0.072 Uiso 1 1 calc R U . . .
C17 C -0.16668(17) 0.54682(9) 0.1816(2) 0.0815(4) Uani 1 1 d . . . . .
H17 H -0.228515 0.507896 0.160419 0.098 Uiso 1 1 calc R U . . .
C18 C 0.50668(17) 0.87920(7) 0.36838(17) 0.0681(4) Uani 1 1 d . . . . .
H18A H 0.511277 0.892042 0.459292 0.102 Uiso 1 1 calc R U . . .
H18B H 0.453397 0.914989 0.299416 0.102 Uiso 1 1 calc R U . . .
H18C H 0.601108 0.876517 0.375128 0.102 Uiso 1 1 calc R U . . .
C19 C 0.91149(19) 0.60742(11) 0.7095(2) 0.1018(6) Uani 1 1 d . . . . .
H19A H 0.978766 0.582761 0.685405 0.153 Uiso 1 1 calc R U . . .
H19B H 0.844963 0.573351 0.714875 0.153 Uiso 1 1 calc R U . . .
H19C H 0.960691 0.630888 0.799729 0.153 Uiso 1 1 calc R U . . .
C20 C 0.35036(16) 0.55745(7) 0.39893(16) 0.0658(3) Uani 1 1 d . . . . .
H20 H 0.307414 0.529169 0.442664 0.079 Uiso 1 1 calc R U . . .

loop_
_atom_site_aniso_label
_atom_site_aniso_U_11
_atom_site_aniso_U_22
_atom_site_aniso_U_33
_atom_site_aniso_U_23
_atom_site_aniso_U_13
_atom_site_aniso_U_12
F1 0.0750(5) 0.0653(4) 0.0676(4) -0.0172(3) 0.0489(4) -0.0078(3)
F2 0.0811(5) 0.0545(4) 0.0813(5) 0.0201(4) 0.0429(4) 0.0168(4)
O1 0.0800(6) 0.0734(6) 0.0435(4) -0.0019(4) 0.0332(4) 0.0008(5)
O2 0.0873(7) 0.1284(10) 0.0585(6) 0.0211(6) 0.0401(5) 0.0104(7)
O3 0.0598(5) 0.0868(7) 0.0823(7) 0.0176(5) 0.0354(5) 0.0036(5)
N1 0.0503(5) 0.0550(5) 0.0427(5) -0.0017(4) 0.0236(4) 0.0009(4)
C1 0.0440(5) 0.0528(6) 0.0494(6) 0.0035(5) 0.0170(5) 0.0059(5)
C2 0.0763(10) 0.0683(9) 0.0870(10) -0.0192(8) 0.0271(8) -0.0069(7)
C3 0.0559(7) 0.0711(8) 0.0572(7) 0.0063(6) 0.0257(6) -0.0106(6)
C4 0.0471(5) 0.0469(5) 0.0411(5) 0.0057(4) 0.0208(4) 0.0036(4)
C5 0.0499(6) 0.0730(8) 0.0496(6) -0.0001(5) 0.0204(5) -0.0105(6)
C6 0.0541(6) 0.0511(6) 0.0437(5) 0.0010(4) 0.0278(5) -0.0044(5)
C7 0.0794(9) 0.0474(7) 0.0813(9) -0.0062(6) 0.0365(8) -0.0007(6)
C8 0.0521(6) 0.0533(6) 0.0417(5) 0.0047(4) 0.0240(5) 0.0093(5)
C9 0.0727(9) 0.0894(11) 0.0860(10) 0.0072(9) 0.0380(8) -0.0167(8)
C10 0.0611(7) 0.0455(6) 0.0503(6) 0.0019(4) 0.0355(5) -0.0017(5)
C11 0.0694(8) 0.0700(8) 0.0709(8) -0.0155(7) 0.0346(7) -0.0064(7)
C12 0.0613(7) 0.0558(6) 0.0494(6) 0.0010(5) 0.0303(5) -0.0052(5)
C13 0.0629(7) 0.0737(8) 0.0596(7) 0.0004(6) 0.0293(6) -0.0079(6)
C14 0.0649(7) 0.0477(6) 0.0494(6) 0.0039(5) 0.0361(5) 0.0055(5)
C15 0.1014(11) 0.0572(7) 0.0707(8) -0.0052(6) 0.0514(8) 0.0104(7)
C16 0.0828(9) 0.0520(6) 0.0621(7) 0.0060(5) 0.0469(7) 0.0071(6)
C17 0.0661(9) 0.0669(9) 0.0982(12) 0.0019(8) 0.0234(8) -0.0116(7)
C18 0.0792(9) 0.0500(7) 0.0888(10) 0.0000(6) 0.0492(8) -0.0102(6)
C19 0.0661(9) 0.0978(13) 0.1325(16) 0.0445(12) 0.0349(10) 0.0047(9)
C20 0.0737(8) 0.0550(7) 0.0765(9) 0.0045(6) 0.0400(7) -0.0089(6)

loop_
_atom_type_symbol
_atom_type_description
_atom_type_scat_dispersion_real
_atom_type_scat_dispersion_imag
_atom_type_scat_source
C C 0.0181 0.0091 'International Tables Vol C Tables 4.2.6.8 and 6.1.1.4'
H H 0.0000 0.0000 'International Tables Vol C Tables 4.2.6.8 and 6.1.1.4'
F F 0.0727 0.0534 'International Tables Vol C Tables 4.2.6.8 and 6.1.1.4'
N N 0.0311 0.0180 'International Tables Vol C Tables 4.2.6.8 and 6.1.1.4'
O O 0.0492 0.0322 'International Tables Vol C Tables 4.2.6.8 and 6.1.1.4'

loop_
_geom_angle_atom_site_label_1
_geom_angle_atom_site_label_2
_geom_angle_atom_site_label_3
_geom_angle
_geom_angle_site_symmetry_1
_geom_angle_site_symmetry_3
_geom_angle_publ_flag
C5 O3 C19 116.68(13) . . ?
C8 N1 C1 127.56(10) . . ?
C11 C1 N1 123.44(11) . . ?
C11 C1 C13 119.50(12) . . ?
C13 C1 N1 117.06(11) . . ?
C17 C2 C11 121.30(15) . . ?
C5 C3 C6 111.32(10) . . ?
C12 C4 C6 120.68(10) . . ?
C12 C4 C16 117.76(11) . . ?
C16 C4 C6 121.49(10) . . ?
O2 C5 O3 123.19(13) . . ?
O2 C5 C3 125.05(13) . . ?
O3 C5 C3 111.75(11) . . ?
C3 C6 C10 110.77(9) . . ?
C4 C6 C3 109.38(10) . . ?
C4 C6 C10 113.78(9) . . ?
C20 C7 C15 119.37(13) . . ?
O1 C8 N1 126.46(12) . . ?
O1 C8 C14 117.81(10) . . ?
N1 C8 C14 115.72(9) . . ?
C17 C9 C13 120.35(15) . . ?
C14 C10 C6 111.87(9) . . ?
C14 C10 C18 108.42(10) . . ?
C18 C10 C6 113.15(11) . . ?
C1 C11 C2 119.41(14) . . ?
C20 C12 C4 121.18(11) . . ?
C9 C13 C1 120.07(14) . . ?
F1 C14 F2 104.95(9) . . ?
F1 C14 C8 110.24(9) . . ?
F1 C14 C10 109.80(10) . . ?
F2 C14 C8 104.39(9) . . ?
F2 C14 C10 108.83(9) . . ?
C10 C14 C8 117.75(9) . . ?
C7 C15 C16 120.56(12) . . ?
C15 C16 C4 120.80(12) . . ?
C2 C17 C9 119.38(15) . . ?
C7 C20 C12 120.33(12) . . ?

loop_
_geom_bond_atom_site_label_1
_geom_bond_atom_site_label_2
_geom_bond_distance
_geom_bond_site_symmetry_2
_geom_bond_publ_flag
F1 C14 1.3692(12) . ?
F2 C14 1.3769(13) . ?
O1 C8 1.2198(13) . ?
O2 C5 1.1927(16) . ?
O3 C5 1.3289(17) . ?
O3 C19 1.442(2) . ?
N1 C1 1.4183(15) . ?
N1 C8 1.3421(14) . ?
C1 C11 1.3827(18) . ?
C1 C13 1.3832(18) . ?
C2 C11 1.386(2) . ?
C2 C17 1.360(3) . ?
C3 C5 1.4909(18) . ?
C3 C6 1.5420(17) . ?
C4 C6 1.5209(15) . ?
C4 C12 1.3851(15) . ?
C4 C16 1.3851(16) . ?
C6 C10 1.5485(15) . ?
C7 C15 1.370(2) . ?
C7 C20 1.369(2) . ?
C8 C14 1.5350(17) . ?
C9 C13 1.383(2) . ?
C9 C17 1.379(2) . ?
C10 C14 1.5222(17) . ?
C10 C18 1.5311(17) . ?
C12 C20 1.3796(18) . ?
C15 C16 1.382(2) . ?
